data_1535172
loop_
_publ_author_name
'Hector, A.L.'
'Levason, W.'
'Webster, M.'

_publ_section_title
;
 Periodate and tellurate complexes of palladium. Crystal structures of K4
 Na2 (Pd (I O5 (O H))2) * 8(H2 O) and Na10 (Pd2 (I O6)2 (I O5 (O H))2) *
 20(H2 O)
;
_journal_name_full 'Inorganica Chimica Acta'
_journal_page_first 90
_journal_page_last 94
_journal_volume 343
_journal_year 2003
_chemical_formula_sum 'H18 I2 K4 Na2 O20 Pd'
_chemical_name_systematic 'K4 Na2 (Pd (I O5 (O H))2) (H2 O)8'
_space_group_IT_number 2
_symmetry_space_group_name_Hall '-P 1'
_symmetry_space_group_name_H-M 'P -1'
_cell_angle_alpha 93.846
_cell_angle_beta 104.485
_cell_angle_gamma 95.116
_cell_formula_units_Z 1
_cell_length_a 6.7163
_cell_length_b 7.2195
_cell_length_c 10.851
_cell_volume 505.209
_citation_journal_id_ASTM ICHAA3
_cod_data_source_file Hector_ICHAA3_2003_599.cif
_cod_data_source_block H18I2K4Na2O20Pd1
_cod_original_cell_volume 505.2089
_cod_original_formula_sum 'H18 I2 K4 Na2 O20 Pd1'
_cod_database_code 1535172

loop_
_symmetry_equiv_pos_as_xyz
x,y,z
-x,-y,-z

loop_
_atom_site_label
_atom_site_type_symbol
_atom_site_fract_x
_atom_site_fract_y
_atom_site_fract_z
_atom_site_occupancy
_atom_site_U_iso_or_equiv
H5 H+1 0.3127 0.134 0.3983 1 0.0
O6 O-2 0.7644 0.0756 0.1327 1 0.0
O1 O-2 0.6463 -0.0384 0.3348 1 0.0
I1 I+7 0.65736 0.20447 0.25811 1 0.0
O8 O-2 0.2108 0.0342 0.3972 1 0.0
Na1 Na+1 0.2943 -0.1746 0.23142 1 0.0
H9 H+1 0.4262 -0.4408 0.1238 1 0.0
K2 K+1 0.0882 0.32102 0.14084 1 0.0
O9 O-2 -0.3056 0.403 0.6234 1 0.0
Pd1 Pd+2 0.5 0 0 1 0.0
H3 H+1 0.179 0.3527 0.8875 1 0.0
H7 H+1 -0.3887 0.5063 0.6377 1 0.0
H8 H+1 0.3519 -0.3964 0.0074 1 0.0
O10 O-2 0.3368 -0.4051 0.0802 1 0.0
H2 H+1 0.1399 0.1589 0.8642 1 0.0
O7 O-2 0.0723 0.2539 0.8636 1 0.0
O3 O-2 0.5177 0.2967 0.3705 1 0.0
H6 H+1 -0.3591 0.356 0.5408 1 0.0
H1 H+1 0.6856 -0.0077 0.4299 1 0.0
O2 O-2 0.9163 0.2678 0.3635 1 0.0
K1 K+1 0.1014 0.33189 0.61285 1 0.0
H4 H+1 0.1106 0.1139 0.3776 1 0.0
O5 O-2 0.3975 0.1059 0.1445 1 0.0
O4 O-2 0.6684 0.4224 0.1783 1 0.0
